data_2243859
loop_
_publ_author_name
'Ali, Arif'
'Muslim, Mohd'
'Kamaal, Saima'
'Ahmed, Adeeba'
'Ahmad, Musheer'
'Shahid, M.'
'Khan, Jamal A.'
'Dege, Necmi'
'Javed, Saleem'
'Mashrai, Ashraf'

_publ_section_title
;
 Crystal structure, Hirshfeld and electronic transition analysis of
 2-[(1<i>H</i>-benzimidazol-1-yl)methyl]benzoic acid
;
_journal_coeditor_code EX2044
_journal_issue 7
_journal_name_full 'Acta Crystallographica Section E'
_journal_page_first 755
_journal_page_last 758
_journal_paper_doi 10.1107/S2056989021006435
_journal_volume 77
_journal_year 2021
_chemical_absolute_configuration unk
_chemical_formula_iupac 'C15 H12 N2 O2'
_chemical_formula_moiety 'C15 H12 N2 O2'
_chemical_formula_sum 'C15 H12 N2 O2'
_chemical_formula_weight 252.275
_chemical_name_systematic
;
2-[(1<i>H</i>-Benzimidazol-1-yl)methyl]benzoic acid
;
_space_group_crystal_system orthorhombic
_space_group_IT_number 19
_space_group_name_Hall 'P 2ac 2ab'
_space_group_name_H-M_alt 'P 21 21 21'
_atom_sites_solution_primary iterative
_audit_creation_method
;
Olex2 1.3
(compiled 2020.11.12 svn.r5f609507 for OlexSys, GUI svn.r6272)
;
_cell_angle_alpha 90
_cell_angle_beta 90
_cell_angle_gamma 90
_cell_formula_units_Z 4
_cell_length_a 6.5690(8)
_cell_length_b 12.7956(15)
_cell_length_c 14.1278(16)
_cell_measurement_reflns_used 1209
_cell_measurement_temperature 100(2)
_cell_measurement_theta_max 22.11
_cell_measurement_theta_min 2.91
_cell_volume 1187.5(2)
_computing_data_collection 'APEX2 (Bruker, 2014)'
_computing_data_reduction 'SAINT (Bruker, 2014)'
_computing_molecular_graphics
;
<i>OLEX2</i> (Dolomanov <i>et al.</i>,  2009)
;
_computing_publication_material
;
<i>OLEX2</i> (Dolomanov <i>et al.</i>,  2009)
;
_computing_structure_refinement
;
<i>olex2.refine</i> (Bourhis <i>et al.</i>,  2015)
;
_computing_structure_solution
;
<i>olex2.solve</i> (Bourhis <i>et al.</i>,  2015)
;
_diffrn_ambient_temperature 100(2)
_diffrn_detector_area_resol_mean X-ray
_diffrn_measured_fraction_theta_full 0.9984
_diffrn_measured_fraction_theta_max 0.9984
_diffrn_measurement_device_type 'Bruker APEXII CCD'
_diffrn_measurement_method '\f and \w scans'
_diffrn_radiation_type 'Mo K\a'
_diffrn_radiation_wavelength 0.71073
_diffrn_reflns_av_R_equivalents 0.1070
_diffrn_reflns_av_unetI/netI 0.0810
_diffrn_reflns_limit_h_max 8
_diffrn_reflns_limit_h_min -8
_diffrn_reflns_limit_k_max 17
_diffrn_reflns_limit_k_min -17
_diffrn_reflns_limit_l_max 18
_diffrn_reflns_limit_l_min -18
_diffrn_reflns_number 18798
_diffrn_reflns_theta_full 25.0473
_diffrn_reflns_theta_max 25.05
_diffrn_reflns_theta_min 3.18
_exptl_absorpt_coefficient_mu 0.096
_exptl_absorpt_correction_type multi-scan
_exptl_absorpt_process_details '(SADABS; Bruker, 2014)'
_exptl_crystal_colour colourless
_exptl_crystal_density_diffrn 1.411
_exptl_crystal_description block
_exptl_crystal_F_000 528.253
_exptl_crystal_size_max 0.38
_exptl_crystal_size_mid 0.21
_exptl_crystal_size_min 0.14
_refine_diff_density_max 0.2397
_refine_diff_density_min -0.2751
_refine_ls_goodness_of_fit_ref 1.0907
_refine_ls_hydrogen_treatment refall
_refine_ls_matrix_type full
_refine_ls_number_constraints 21
_refine_ls_number_parameters 176
_refine_ls_number_reflns 2095
_refine_ls_number_restraints 1
_refine_ls_restrained_S_all 1.0904
_refine_ls_R_factor_all 0.0609
_refine_ls_R_factor_gt 0.0440
_refine_ls_shift/su_max 0.0043
_refine_ls_shift/su_mean 0.0001
_refine_ls_structure_factor_coef Fsqd
_refine_ls_weighting_details 'w=1/[\s^2^(Fo^2^)+(0.0284P)^2^+0.3178P] where P=(Fo^2^+2Fc^2^)/3'
_refine_ls_weighting_scheme calc
_refine_ls_wR_factor_gt 0.0819
_refine_ls_wR_factor_ref 0.0910
_reflns_number_gt 1759
_reflns_number_total 2095
_reflns_threshold_expression I>=2u(I)
_cod_data_source_file ex2044sup1.cif
_cod_data_source_block I
_cod_original_sg_symbol_Hall ' P 2ac 2ab'
_cod_database_code 2243859

loop_
_space_group_symop_id
_space_group_symop_operation_xyz
1 x,y,z
2 x+1/2,-y+1/2,-z
3 -x,y+1/2,-z+1/2
4 -x+1/2,-y,z+1/2

loop_
_atom_site_type_symbol
_atom_site_label
_atom_site_fract_x
_atom_site_fract_y
_atom_site_fract_z
_atom_site_U_iso_or_equiv
_atom_site_adp_type
_atom_site_occupancy
C C1 0.2861(4) 0.82904(18) 0.71973(18) 0.0170(6) Uani 1.000000
C C2 0.4789(4) 0.81263(19) 0.66504(18) 0.0166(6) Uani 1.000000
C C3 0.5267(4) 0.88501(19) 0.59451(17) 0.0186(6) Uani 1.000000
H H3 0.4333(4) 0.93965(19) 0.58083(17) 0.0223(8) Uiso 1.000000
C C4 0.7074(4) 0.8790(2) 0.54393(18) 0.0213(6) Uani 1.000000
H H4 0.7359(4) 0.9282(2) 0.49537(18) 0.0256(8) Uiso 1.000000
C C5 0.8447(4) 0.80132(19) 0.56462(18) 0.0204(7) Uani 1.000000
H H5 0.9705(4) 0.79769(19) 0.53166(18) 0.0245(8) Uiso 1.000000
C C6 0.7985(4) 0.7280(2) 0.63408(18) 0.0196(6) Uani 1.000000
H H6 0.8941(4) 0.6743(2) 0.64778(18) 0.0235(7) Uiso 1.000000
C C7 0.6164(4) 0.7311(2) 0.68391(17) 0.0163(6) Uani 1.000000
C C8 0.5804(4) 0.6465(2) 0.75638(17) 0.0179(6) Uani 1.000000
H H8a 0.7114(4) 0.6115(2) 0.77035(17) 0.0215(7) Uiso 1.000000
H H8b 0.5313(4) 0.6790(2) 0.81572(17) 0.0215(7) Uiso 1.000000
C C9 0.2503(4) 0.54778(19) 0.76721(18) 0.0197(6) Uani 1.000000
H H9 0.2023(4) 0.58470(19) 0.82111(18) 0.0236(7) Uiso 1.000000
C C10 0.2677(4) 0.43913(19) 0.65142(17) 0.0176(6) Uani 1.000000
C C11 0.2311(4) 0.3622(2) 0.58413(19) 0.0229(6) Uani 1.000000
H H11 0.1089(4) 0.3224(2) 0.58480(19) 0.0274(8) Uiso 1.000000
C C12 0.3793(4) 0.3456(2) 0.51608(19) 0.0248(7) Uani 1.000000
H H12 0.3580(4) 0.2940(2) 0.46874(19) 0.0297(8) Uiso 1.000000
C C13 0.5601(4) 0.40366(19) 0.51595(18) 0.0223(7) Uani 1.000000
H H13 0.6590(4) 0.39013(19) 0.46844(18) 0.0267(8) Uiso 1.000000
C C14 0.5993(4) 0.4801(2) 0.58275(18) 0.0197(6) Uani 1.000000
H H14 0.7226(4) 0.5188(2) 0.58240(18) 0.0236(8) Uiso 1.000000
C C15 0.4494(4) 0.49744(19) 0.65048(17) 0.0156(6) Uani 1.000000
N N1 0.4321(3) 0.56758(15) 0.72553(14) 0.0158(5) Uani 1.000000
N N2 0.1467(3) 0.47270(16) 0.72598(15) 0.0195(5) Uani 1.000000
O O1 0.1923(3) 0.91615(15) 0.69535(13) 0.0228(5) Uani 1.000000
O O2 0.2246(3) 0.77045(13) 0.78116(12) 0.0227(4) Uani 1.000000
H H1 0.078(4) 0.924(3) 0.727(2) 0.077(13) Uiso 1.000000

loop_
_atom_site_aniso_label
_atom_site_aniso_U_11
_atom_site_aniso_U_22
_atom_site_aniso_U_33
_atom_site_aniso_U_12
_atom_site_aniso_U_13
_atom_site_aniso_U_23
C1 0.0165(14) 0.0131(13) 0.0214(14) -0.0029(12) -0.0021(12) -0.0043(12)
C2 0.0186(14) 0.0126(13) 0.0184(14) -0.0064(11) -0.0017(12) -0.0040(11)
C3 0.0246(16) 0.0118(14) 0.0193(14) 0.0002(12) -0.0039(12) -0.0027(11)
C4 0.0257(16) 0.0207(14) 0.0175(14) -0.0068(13) 0.0054(13) -0.0014(12)
C5 0.0217(15) 0.0172(14) 0.0223(16) -0.0060(12) 0.0068(12) -0.0042(12)
C6 0.0187(14) 0.0166(13) 0.0235(15) 0.0024(12) -0.0007(12) -0.0050(12)
C7 0.0166(13) 0.0158(14) 0.0164(13) -0.0037(12) -0.0020(11) -0.0056(11)
C8 0.0166(13) 0.0181(14) 0.0190(14) -0.0010(12) -0.0033(12) -0.0009(12)
C9 0.0241(15) 0.0163(14) 0.0186(14) 0.0038(12) 0.0022(13) 0.0027(12)
C10 0.0210(14) 0.0149(13) 0.0170(13) 0.0010(12) -0.0025(12) 0.0032(11)
C11 0.0235(15) 0.0183(14) 0.0268(15) -0.0006(13) -0.0034(13) 0.0007(12)
C12 0.0339(17) 0.0159(14) 0.0244(16) 0.0026(14) -0.0028(14) -0.0030(13)
C13 0.0295(17) 0.0185(15) 0.0188(14) 0.0077(12) 0.0031(13) 0.0007(12)
C14 0.0201(15) 0.0178(14) 0.0212(14) -0.0002(12) 0.0010(12) 0.0031(12)
C15 0.0198(15) 0.0117(13) 0.0153(13) 0.0008(11) -0.0027(12) 0.0017(11)
N1 0.0160(12) 0.0144(11) 0.0170(11) -0.0010(9) -0.0006(10) 0.0000(10)
N2 0.0222(12) 0.0136(12) 0.0226(12) -0.0009(10) 0.0014(11) 0.0032(10)
O1 0.0170(11) 0.0199(10) 0.0316(11) 0.0030(9) 0.0012(9) 0.0042(9)
O2 0.0250(10) 0.0171(9) 0.0259(11) 0.0012(8) 0.0075(9) 0.0031(9)

loop_
_atom_type_symbol
_atom_type_scat_Cromer_Mann_a1
_atom_type_scat_Cromer_Mann_a2
_atom_type_scat_Cromer_Mann_a3
_atom_type_scat_Cromer_Mann_a4
_atom_type_scat_Cromer_Mann_b1
_atom_type_scat_Cromer_Mann_b2
_atom_type_scat_Cromer_Mann_b3
_atom_type_scat_Cromer_Mann_b4
_atom_type_scat_Cromer_Mann_c
_atom_type_scat_dispersion_source
_atom_type_scat_dispersion_real
_atom_type_scat_dispersion_imag
_atom_type_scat_source
H 0.49300 0.32291 0.14019 0.04081 10.51090 26.12570 3.14236 57.79970 0.0030380000826 'Henke, Gullikson and Davis, At. Data and Nucl. Data Tables, 1993, 54, 2' 0.00000 0.00000 'International Tables Volume C Table 6.1.1.4 (pp. 500-502)'
C 2.31000 1.02000 1.58860 0.86500 20.84390 10.20750 0.56870 51.65120 0.215599998832 'Henke, Gullikson and Davis, At. Data and Nucl. Data Tables, 1993, 54, 2' 0.00347 0.00161 'International Tables Volume C Table 6.1.1.4 (pp. 500-502)'
O 3.04850 2.28680 1.54630 0.86700 13.27710 5.70110 0.32390 32.90890 0.250800013542 'Henke, Gullikson and Davis, At. Data and Nucl. Data Tables, 1993, 54, 2' 0.01158 0.00611 'International Tables Volume C Table 6.1.1.4 (pp. 500-502)'
N 12.21260 3.13220 2.01250 1.16630 0.00570 9.89330 28.99750 0.58260 -11.5290002823 'Henke, Gullikson and Davis, At. Data and Nucl. Data Tables, 1993, 54, 2' 0.00653 0.00323 'International Tables Volume C Table 6.1.1.4 (pp. 500-502)'

loop_
_geom_angle_atom_site_label_1
_geom_angle_atom_site_label_2
_geom_angle_atom_site_label_3
_geom_angle_site_symmetry_1
_geom_angle_site_symmetry_3
_geom_angle
_geom_angle_publ_flag
O1 C1 C2 . . 112.3(2) ?
O2 C1 C2 . . 124.2(2) ?
O2 C1 O1 . . 123.5(2) ?
C3 C2 C1 . . 117.7(2) ?
C7 C2 C1 . . 123.3(2) ?
C7 C2 C3 . . 118.9(2) ?
H3 C3 C2 . . 119.23(15) ?
C4 C3 C2 . . 121.5(2) ?
C4 C3 H3 . . 119.23(15) ?
H4 C4 C3 . . 120.26(15) ?
C5 C4 C3 . . 119.5(2) ?
C5 C4 H4 . . 120.26(15) ?
H5 C5 C4 . . 120.16(15) ?
C6 C5 C4 . . 119.7(2) ?
C6 C5 H5 . . 120.16(16) ?
H6 C6 C5 . . 119.13(16) ?
C7 C6 C5 . . 121.7(2) ?
C7 C6 H6 . . 119.13(16) ?
C6 C7 C2 . . 118.6(2) ?
C8 C7 C2 . . 124.1(2) ?
C8 C7 C6 . . 117.3(2) ?
H8a C8 C7 . . 108.91(14) ?
H8b C8 C7 . . 108.91(13) ?
H8b C8 H8a . . 107.7(3) ?
N1 C8 C7 . . 113.31(19) ?
N1 C8 H8a . . 108.91(12) ?
N1 C8 H8b . . 108.91(12) ?
N1 C9 H9 . . 123.20(14) ?
N2 C9 H9 . . 123.20(15) ?
N2 C9 N1 . . 113.6(2) ?
C15 C10 C11 . . 121.1(2) ?
N2 C10 C11 . . 129.7(2) ?
N2 C10 C15 . . 109.2(2) ?
H11 C11 C10 . . 121.25(15) ?
C12 C11 C10 . . 117.5(3) ?
C12 C11 H11 . . 121.25(16) ?
H12 C12 C11 . . 119.48(16) ?
C13 C12 C11 . . 121.0(2) ?
C13 C12 H12 . . 119.48(15) ?
H13 C13 C12 . . 118.94(15) ?
C14 C13 C12 . . 122.1(2) ?
C14 C13 H13 . . 118.94(16) ?
H14 C14 C13 . . 121.59(16) ?
C15 C14 C13 . . 116.8(3) ?
C15 C14 H14 . . 121.59(16) ?
C14 C15 C10 . . 121.5(2) ?
N1 C15 C10 . . 105.3(2) ?
N1 C15 C14 . . 133.2(2) ?
C9 N1 C8 . . 125.7(2) ?
C15 N1 C8 . . 127.9(2) ?
C15 N1 C9 . . 106.4(2) ?
C10 N2 C9 . . 105.4(2) ?
H1 O1 C1 . . 111(2) ?

loop_
_geom_bond_atom_site_label_1
_geom_bond_atom_site_label_2
_geom_bond_site_symmetry_2
_geom_bond_distance
_geom_bond_publ_flag
C1 C2 . 1.499(3) ?
C1 O1 . 1.319(3) ?
C1 O2 . 1.216(3) ?
C2 C3 . 1.396(3) ?
C2 C7 . 1.405(3) ?
C3 H3 . 0.950(4) ?
C3 C4 . 1.388(3) ?
C4 H4 . 0.950(4) ?
C4 C5 . 1.373(4) ?
C5 H5 . 0.950(4) ?
C5 C6 . 1.391(4) ?
C6 H6 . 0.951(4) ?
C6 C7 . 1.389(4) ?
C7 C8 . 1.508(3) ?
C8 H8a . 0.990(4) ?
C8 H8b . 0.990(3) ?
C8 N1 . 1.469(3) ?
C9 H9 . 0.950(4) ?
C9 N1 . 1.356(3) ?
C9 N2 . 1.313(3) ?
C10 C11 . 1.390(3) ?
C10 C15 . 1.408(3) ?
C10 N2 . 1.388(3) ?
C11 H11 . 0.9501(4) ?
C11 C12 . 1.385(4) ?
C12 H12 . 0.950(4) ?
C12 C13 . 1.401(4) ?
C13 H13 . 0.950(4) ?
C13 C14 . 1.383(3) ?
C14 H14 . 0.949(4) ?
C14 C15 . 1.391(4) ?
C15 N1 . 1.394(3) ?
O1 H1 . 0.878(18) ?

loop_
_geom_hbond_atom_site_label_D
_geom_hbond_atom_site_label_H
_geom_hbond_atom_site_label_A
_geom_hbond_site_symmetry_D
_geom_hbond_site_symmetry_H
_geom_hbond_site_symmetry_A
_geom_hbond_distance_DH
_geom_hbond_distance_HA
_geom_hbond_distance_DA
_geom_hbond_angle_DHA
_geom_hbond_publ_flag
O1 H1 N2 . . 3_556 0.88(3) 1.73(3) 2.592(3) 164(4) y
C8 H8A O1 . . 3_646 0.990(3) 2.624(3) 3.374(3) 132.6(2) y
C3 H3 O1 . . . 0.950(4) 2.284(3) 2.648(3) 101.9(2) n
C8 H8B O2 . . . 0.990(3) 2.381(3) 2.846(3) 108.0(2) n
C9 H9 O2 . . . 0.950(4) 2.447(3) 2.861(3) 106.2(2) n
C4 H4 Cg1 . . 2_566 0.950(4) 2.985(3) 3.865(3) 154.7(3) y
C4 H4 Cg3 . . 2_566 0.950(4) 2.514(3) 3.408(3) 156.8(3) y
C4 H4 Cg4 . . 2_566 0.950(4) 2.514(3) 3.454(3) 170.3(3) y
C5 H5 Cg2 . . 2_566 0.951(4) 2.758(3) 3.554(3) 142.0(2) y

loop_
_geom_torsion_atom_site_label_1
_geom_torsion_atom_site_label_2
_geom_torsion_atom_site_label_3
_geom_torsion_atom_site_label_4
_geom_torsion_site_symmetry_1
_geom_torsion_site_symmetry_2
_geom_torsion_site_symmetry_3
_geom_torsion_site_symmetry_4
_geom_torsion
_geom_torsion_publ_flag
C1 C2 C3 C4 . . . . 176.5(2) ?
C1 C2 C7 C6 . . . . -174.8(2) ?
C1 C2 C7 C8 . . . . 4.3(3) ?
C2 C3 C4 C5 . . . . -1.2(3) ?
C2 C7 C6 C5 . . . . -1.9(3) ?
C2 C7 C8 N1 . . . . 75.2(3) ?
C3 C4 C5 C6 . . . . 1.8(3) ?
C4 C5 C6 C7 . . . . -0.2(3) ?
C5 C6 C7 C8 . . . . 178.9(2) ?
C6 C7 C8 N1 . . . . -105.6(2) ?
C7 C8 N1 C9 . . . . -116.8(2) ?
C7 C8 N1 C15 . . . . 64.7(3) ?
C8 N1 C9 N2 . . . . -179.6(2) ?
C8 N1 C15 C10 . . . . 179.7(3) ?
C8 N1 C15 C14 . . . . -1.3(3) ?
C9 N1 C15 C10 . . . . 1.0(2) ?
C9 N1 C15 C14 . . . . 179.9(2) ?
C9 N2 C10 C11 . . . . -179.2(2) ?
C9 N2 C10 C15 . . . . 0.4(2) ?
C10 C11 C12 C13 . . . . 0.6(3) ?
C10 C15 C14 C13 . . . . 0.7(3) ?
C11 C12 C13 C14 . . . . -0.3(3) ?
C12 C13 C14 C15 . . . . -0.4(3) ?
C13 C14 C15 N1 . . . . -178.1(2) ?

loop_
_restr_distance_atom_site_label_1
_restr_distance_atom_site_label_2
_restr_distance_site_symmetry_2
_restr_distance_target
_restr_distance_target_weight_param
O1 H1 1 0.8500 0.0200

_cod_database_fobs_code 2243859
